data_7121448
loop_
_publ_author_name
'Kim, Youngsuk'
'Lee, Eunsung'

_publ_section_title
;
 An air-stable N-heterocyclic carbene iminoxyl borate radical zwitterion.
;
_journal_issue 50
_journal_name_full 'Chemical communications (Cambridge, England)'
_journal_page_first 6824
_journal_page_last 6827
_journal_paper_doi 10.1039/c8cc01399c
_journal_volume 54
_journal_year 2018
_chemical_formula_moiety 'B C24 F20, C46 H51 N3 O'
_chemical_formula_sum 'C70 H51 B F20 N3 O'
_chemical_formula_weight 1340.95
_space_group_crystal_system monoclinic
_space_group_IT_number 14
_space_group_name_Hall '-P 2ybc'
_space_group_name_H-M_alt 'P 1 21/c 1'
_symmetry_space_group_name_Hall '-P 2ybc'
_symmetry_space_group_name_H-M 'P 1 21/c 1'
_atom_sites_solution_hydrogens geom
_atom_sites_solution_primary dual
_audit_creation_date 2017-11-09
_audit_creation_method
;
Olex2 1.2
(compiled 2017.08.10 svn.r3458 for OlexSys, GUI svn.r5381)
;
_audit_update_record
;
2018-02-10 deposited with the CCDC.
2018-03-27 downloaded from the CCDC.
;
_cell_angle_alpha 90
_cell_angle_beta 107.76(3)
_cell_angle_gamma 90
_cell_formula_units_Z 4
_cell_length_a 18.811(4)
_cell_length_b 12.397(3)
_cell_length_c 27.524(6)
_cell_measurement_reflns_used 66327
_cell_measurement_temperature 100
_cell_measurement_theta_max 29.540
_cell_measurement_theta_min 1.983
_cell_volume 6113(3)
_computing_cell_refinement HKL3000
_computing_data_collection 'PAL ADSC Quantum-210 ADX Program'
_computing_data_reduction HKL3000
_computing_molecular_graphics 'Olex2 (Dolomanov et al., 2009)'
_computing_publication_material 'Olex2 (Dolomanov et al., 2009)'
_computing_structure_refinement 'ShelXL (Sheldrick, 2015)'
_computing_structure_solution 'ShelXT (Sheldrick, 2015)'
_diffrn_ambient_temperature 100
_diffrn_measured_fraction_theta_full 0.904
_diffrn_measured_fraction_theta_max 0.893
_diffrn_measurement_device_type 'ADSC Q210 CCD area detector'
_diffrn_measurement_method 'omega scan'
_diffrn_radiation_monochromator 'Si(111) double crystal monochromator'
_diffrn_radiation_type Synchrotron
_diffrn_radiation_wavelength 0.700
_diffrn_reflns_av_R_equivalents 0.023
_diffrn_reflns_av_unetI/netI 0.0213
_diffrn_reflns_Laue_measured_fraction_full 0.904
_diffrn_reflns_Laue_measured_fraction_max 0.893
_diffrn_reflns_number 15989
_diffrn_reflns_point_group_measured_fraction_full 0.904
_diffrn_reflns_point_group_measured_fraction_max 0.893
_diffrn_reflns_theta_full 24.835
_diffrn_reflns_theta_max 29.540
_diffrn_reflns_theta_min 1.983
_diffrn_source 'PLSII 2D bending magnet'
_exptl_absorpt_coefficient_mu 0.124
_exptl_absorpt_correction_type none
_exptl_crystal_colour 'dark red'
_exptl_crystal_colour_modifier dark
_exptl_crystal_colour_primary red
_exptl_crystal_density_diffrn 1.457
_exptl_crystal_description block
_exptl_crystal_F_000 2740
_exptl_crystal_size_max 0.06
_exptl_crystal_size_mid 0.04
_exptl_crystal_size_min 0.04
_refine_diff_density_max 0.409
_refine_diff_density_min -0.269
_refine_diff_density_rms 0.047
_refine_ls_extinction_method none
_refine_ls_goodness_of_fit_ref 1.049
_refine_ls_hydrogen_treatment constr
_refine_ls_matrix_type full
_refine_ls_number_parameters 864
_refine_ls_number_reflns 15989
_refine_ls_number_restraints 0
_refine_ls_restrained_S_all 1.049
_refine_ls_R_factor_all 0.0479
_refine_ls_R_factor_gt 0.0450
_refine_ls_shift/su_max 0.001
_refine_ls_shift/su_mean 0.000
_refine_ls_structure_factor_coef Fsqd
_refine_ls_weighting_details 'w=1/[\s^2^(Fo^2^)+(0.0850P)^2^+1.4208P] where P=(Fo^2^+2Fc^2^)/3'
_refine_ls_weighting_scheme calc
_refine_ls_wR_factor_gt 0.1326
_refine_ls_wR_factor_ref 0.1354
_reflns_Friedel_coverage 0.000
_reflns_number_gt 14590
_reflns_number_total 15989
_reflns_threshold_expression 'I > 2\s(I)'
_cod_data_source_file c8cc01399c2.cif
_cod_data_source_block p21c
_cod_depositor_comments 'Adding full bibliography for 7121447--7121448.cif.'
_cod_original_cell_volume 6113(2)
_cod_database_code 7121448
_shelx_shelxl_version_number 2014/7
_shelx_space_group_comment
;
The symmetry employed for this shelxl refinement is uniquely defined
by the following loop, which should always be used as a source of
symmetry information in preference to the above space-group names.
They are only intended as comments.
;
_shelx_estimated_absorpt_t_max 0.995
_shelx_estimated_absorpt_t_min 0.993
_olex2_refinement_description
;
1. Fixed Uiso
 At 1.2 times of:
  All C(H) groups
 At 1.5 times of:
  All C(H,H,H) groups
2.a Ternary CH refined with riding coordinates:
 C01Y(H01Y), C028(H028), C02B(H02B), C02E(H02E)
2.b Aromatic/amide H refined with riding coordinates:
 C00U(H00U), C013(H013), C016(H016), C017(H017), C018(H018), C01G(H01G),
 C01H(H01H), C01J(H01J), C01K(H01K), C01L(H01L), C01M(H01M), C01N(H01N),
 C01P(H01P), C01U(H01U), C01W(H01W), C01Z(H01Z), C022(H022), C023(H023),
 C024(H024), C025(H025), C029(H029), C02A(H02A), C02D(H02D)
2.c Idealised Me refined as rotating group:
 C02F(H02C,H02F,H02G), C02G(H02H,H02I,H02J), C02H(H02K,H02L,H02M), C02J(H02N,
 H02O,H02P), C02K(H02Q,H02R,H02S), C02L(H02T,H02U,H02V), C02M(H02W,H02X,H02Y),
 C02N(H02Z,H,HA)
;
_olex2_submission_special_instructions 'No special instructions were received'

loop_
_space_group_symop_operation_xyz
'x, y, z'
'-x, y+1/2, -z+1/2'
'-x, -y, -z'
'x, -y-1/2, z-1/2'

loop_
_atom_site_label
_atom_site_type_symbol
_atom_site_fract_x
_atom_site_fract_y
_atom_site_fract_z
_atom_site_U_iso_or_equiv
_atom_site_adp_type
_atom_site_occupancy
_atom_site_site_symmetry_order
_atom_site_calc_flag
_atom_site_refinement_flags_posn
F001 F 0.12990(4) 0.11252(5) 0.64048(3) 0.02886(14) Uani 1 1 d .
F002 F 0.08062(4) 0.31423(6) 0.59237(3) 0.03091(15) Uani 1 1 d .
F003 F 0.09377(4) 0.45226(5) 0.67720(3) 0.03131(15) Uani 1 1 d .
F004 F 0.21725(4) 0.38956(5) 0.76283(3) 0.03155(15) Uani 1 1 d .
F005 F 0.06895(4) 0.01480(5) 0.70322(3) 0.03241(15) Uani 1 1 d .
F006 F 0.33489(4) 0.24785(6) 0.60707(3) 0.03513(16) Uani 1 1 d .
F007 F 0.28756(4) 0.10483(5) 0.67549(3) 0.03200(15) Uani 1 1 d .
F008 F 0.35171(4) 0.45914(6) 0.73862(3) 0.03581(17) Uani 1 1 d .
F009 F 0.07664(4) 0.10290(7) 0.79560(3) 0.03750(17) Uani 1 1 d .
F00A F 0.32017(4) 0.47108(6) 0.63555(3) 0.03714(17) Uani 1 1 d .
F00B F 0.15046(5) 0.29391(7) 0.82377(3) 0.03812(17) Uani 1 1 d .
F00C F 0.04389(5) 0.27733(6) 0.49237(3) 0.03923(18) Uani 1 1 d .
F00D F 0.07037(5) 0.65964(6) 0.65439(3) 0.03978(18) Uani 1 1 d .
F00E F 0.29669(5) 0.21482(6) 0.50776(3) 0.04077(18) Uani 1 1 d .
F00F F 0.48426(4) 0.38728(7) 0.79412(3) 0.0430(2) Uani 1 1 d .
F00G F 0.41919(5) 0.03480(6) 0.73352(4) 0.04211(19) Uani 1 1 d .
O00H O 0.27779(4) 0.66064(6) 0.40887(3) 0.02321(15) Uani 1 1 d .
F00I F 0.15352(6) 0.22975(7) 0.44827(3) 0.0444(2) Uani 1 1 d .
F00J F 0.16985(6) 0.77729(6) 0.62343(3) 0.0463(2) Uani 1 1 d .
F00K F 0.29692(6) 0.68148(7) 0.61567(3) 0.0464(2) Uani 1 1 d .
F00L F 0.52069(4) 0.17548(8) 0.79364(4) 0.0467(2) Uani 1 1 d .
N00M N 0.26839(5) 0.74578(7) 0.43755(3) 0.02348(17) Uani 1 1 d .
N00N N 0.25918(5) 0.93336(7) 0.43448(3) 0.02483(18) Uani 1 1 d .
N00O N 0.27538(5) 0.86097(7) 0.36561(3) 0.02402(17) Uani 1 1 d .
C00P C 0.26725(5) 0.83799(8) 0.41199(4) 0.02269(19) Uani 1 1 d .
C00Q C 0.29877(5) 0.47359(8) 0.40309(4) 0.02315(19) Uani 1 1 d .
C00R C 0.17850(6) 0.29778(8) 0.74559(4) 0.0264(2) Uani 1 1 d .
C00S C 0.21060(6) 0.54271(8) 0.44991(4) 0.02357(19) Uani 1 1 d .
C00T C 0.27287(6) 0.78793(8) 0.32363(4) 0.02456(19) Uani 1 1 d .
C00U C 0.32248(6) 0.37138(8) 0.42264(4) 0.0267(2) Uani 1 1 d .
H00U H 0.3297 0.3565 0.4577 0.032 Uiso 1 1 calc R
C00V C 0.35409(6) 0.56907(8) 0.48562(4) 0.02314(19) Uani 1 1 d .
C00W C 0.20920(6) 0.28107(8) 0.60601(4) 0.0268(2) Uani 1 1 d .
C00X C 0.13621(6) 0.28761(8) 0.57320(4) 0.0275(2) Uani 1 1 d .
C00Y C 0.21035(6) 0.45025(8) 0.65928(4) 0.0270(2) Uani 1 1 d .
C00Z C 0.28484(6) 0.55879(8) 0.43922(4) 0.02210(18) Uani 1 1 d .
C010 C 0.16856(6) 0.95425(8) 0.48088(5) 0.0288(2) Uani 1 1 d .
C011 C 0.17627(6) 0.25872(8) 0.69767(4) 0.02452(19) Uani 1 1 d .
C012 C 0.13729(6) 0.16216(8) 0.68531(4) 0.02459(19) Uani 1 1 d .
C013 C 0.19558(6) 0.59264(9) 0.49133(4) 0.0286(2) Uani 1 1 d .
H013 H 0.2338 0.6316 0.5156 0.034 Uiso 1 1 calc R
C014 C 0.26129(7) 0.25648(8) 0.58132(5) 0.0287(2) Uani 1 1 d .
C015 C 0.24361(6) 0.94466(8) 0.48257(4) 0.0260(2) Uani 1 1 d .
C016 C 0.41627(6) 0.62379(9) 0.48028(4) 0.0273(2) Uani 1 1 d .
H016 H 0.4134 0.6579 0.4488 0.033 Uiso 1 1 calc R
C017 C 0.35976(6) 0.51820(9) 0.53165(4) 0.0267(2) Uani 1 1 d .
H017 H 0.3184 0.4793 0.5356 0.032 Uiso 1 1 calc R
C018 C 0.26299(7) 1.01612(9) 0.40235(5) 0.0304(2) Uani 1 1 d .
H018 H 0.2593 1.0909 0.4087 0.036 Uiso 1 1 calc R
C019 C 0.33978(6) 0.76001(9) 0.31510(4) 0.0285(2) Uani 1 1 d .
C01A C 0.20212(6) 0.75382(8) 0.29317(4) 0.0258(2) Uani 1 1 d .
C01B C 0.31266(6) 0.28680(9) 0.70158(4) 0.0269(2) Uani 1 1 d .
C01C C 0.10424(6) 0.10929(8) 0.71736(4) 0.0265(2) Uani 1 1 d .
C01D C 0.10790(6) 0.15323(9) 0.76414(4) 0.0284(2) Uani 1 1 d .
C01E C 0.14521(6) 0.24985(9) 0.77826(4) 0.0287(2) Uani 1 1 d .
C01F C 0.14697(6) 0.50381(8) 0.66252(4) 0.0281(2) Uani 1 1 d .
C01G C 0.27305(7) 0.97166(9) 0.35986(4) 0.0298(2) Uani 1 1 d .
H01G H 0.2777 1.0101 0.3311 0.036 Uiso 1 1 calc R
C01H C 0.28779(6) 0.49356(9) 0.35155(4) 0.0284(2) Uani 1 1 d .
H01H H 0.2713 0.5626 0.3377 0.034 Uiso 1 1 calc R
C01I C 0.33498(6) 0.17916(9) 0.70389(5) 0.0284(2) Uani 1 1 d .
C01J C 0.20036(7) 0.69225(9) 0.25021(4) 0.0304(2) Uani 1 1 d .
H01J H 0.1538 0.6676 0.2282 0.036 Uiso 1 1 calc R
C01K C 0.15343(6) 0.48592(9) 0.41497(5) 0.0299(2) Uani 1 1 d .
H01K H 0.1630 0.4505 0.3870 0.036 Uiso 1 1 calc R
C01L C 0.33444(7) 0.69884(10) 0.27142(5) 0.0335(2) Uani 1 1 d .
H01L H 0.3786 0.6791 0.2637 0.040 Uiso 1 1 calc R
C01M C 0.48211(6) 0.62879(10) 0.52046(5) 0.0314(2) Uani 1 1 d .
H01M H 0.5239 0.6664 0.5164 0.038 Uiso 1 1 calc R
C01N C 0.12479(7) 0.58541(10) 0.49710(5) 0.0334(2) Uani 1 1 d .
H01N H 0.1151 0.6185 0.5256 0.040 Uiso 1 1 calc R
C01O C 0.25840(7) 0.51547(9) 0.64228(4) 0.0310(2) Uani 1 1 d .
C01P C 0.33554(6) 0.29118(8) 0.39113(5) 0.0304(2) Uani 1 1 d .
H01P H 0.3518 0.2219 0.4048 0.036 Uiso 1 1 calc R
C01Q C 0.36582(6) 0.35367(9) 0.73387(5) 0.0294(2) Uani 1 1 d .
C01R C 0.11575(7) 0.27067(9) 0.52093(4) 0.0312(2) Uani 1 1 d .
C01S C 0.24318(8) 0.23942(9) 0.52913(5) 0.0322(2) Uani 1 1 d .
C01T C 0.17030(8) 0.24680(9) 0.49869(4) 0.0342(3) Uani 1 1 d .
C01U C 0.48713(6) 0.57910(10) 0.56656(5) 0.0311(2) Uani 1 1 d .
H01U H 0.5321 0.5829 0.5941 0.037 Uiso 1 1 calc R
C01V C 0.30385(7) 0.94762(8) 0.52752(4) 0.0293(2) Uani 1 1 d .
C01W C 0.42594(6) 0.52390(10) 0.57206(4) 0.0301(2) Uani 1 1 d .
H01W H 0.4291 0.4897 0.6035 0.036 Uiso 1 1 calc R
C01X C 0.13296(7) 0.61257(9) 0.65074(4) 0.0324(2) Uani 1 1 d .
C01Y C 0.13159(6) 0.78152(9) 0.30636(4) 0.0280(2) Uani 1 1 d .
H01Y H 0.1461 0.7900 0.3443 0.034 Uiso 1 1 calc R
C01Z C 0.26558(8) 0.66662(10) 0.23927(5) 0.0344(2) Uani 1 1 d .
H01Z H 0.2630 0.6265 0.2094 0.041 Uiso 1 1 calc R
C020 C 0.43547(7) 0.31808(10) 0.76407(5) 0.0333(2) Uani 1 1 d .
C021 C 0.40299(7) 0.14019(9) 0.73359(5) 0.0322(2) Uani 1 1 d .
C022 C 0.30092(7) 0.41277(10) 0.32019(5) 0.0329(2) Uani 1 1 d .
H022 H 0.2933 0.4271 0.2851 0.039 Uiso 1 1 calc R
C023 C 0.28661(8) 0.96417(9) 0.57277(5) 0.0339(2) Uani 1 1 d .
H023 H 0.3258 0.9679 0.6042 0.041 Uiso 1 1 calc R
C024 C 0.21351(8) 0.97516(9) 0.57269(5) 0.0352(3) Uani 1 1 d .
H024 H 0.2030 0.9868 0.6039 0.042 Uiso 1 1 calc R
C025 C 0.15523(7) 0.96940(9) 0.52749(5) 0.0338(2) Uani 1 1 d .
H025 H 0.1053 0.9759 0.5283 0.041 Uiso 1 1 calc R
C026 C 0.24729(8) 0.62426(10) 0.63102(5) 0.0354(3) Uani 1 1 d .
C027 C 0.18341(8) 0.67290(9) 0.63512(5) 0.0358(3) Uani 1 1 d .
C028 C 0.38434(7) 0.93493(10) 0.52788(5) 0.0350(3) Uani 1 1 d .
H028 H 0.3838 0.8972 0.4957 0.042 Uiso 1 1 calc R
C029 C 0.32506(6) 0.31145(9) 0.33993(5) 0.0317(2) Uani 1 1 d .
H029 H 0.3343 0.2566 0.3185 0.038 Uiso 1 1 calc R
C02A C 0.08265(7) 0.48064(11) 0.42068(5) 0.0357(3) Uani 1 1 d .
H02A H 0.0440 0.4427 0.3963 0.043 Uiso 1 1 calc R
C02B C 0.41549(6) 0.79223(10) 0.35122(5) 0.0326(2) Uani 1 1 d .
H02B H 0.4086 0.8111 0.3848 0.039 Uiso 1 1 calc R
C02C C 0.45440(6) 0.21083(11) 0.76406(5) 0.0346(2) Uani 1 1 d .
C02D C 0.06825(7) 0.53009(11) 0.46142(5) 0.0346(2) Uani 1 1 d .
H02D H 0.0197 0.5264 0.4651 0.042 Uiso 1 1 calc R
C02E C 0.10422(6) 0.94311(9) 0.43155(5) 0.0315(2) Uani 1 1 d .
H02E H 0.1235 0.9607 0.4024 0.038 Uiso 1 1 calc R
C02F C 0.09874(7) 0.88938(10) 0.28290(6) 0.0375(3) Uani 1 1 d .
H02C H 0.1378 0.9447 0.2915 0.056 Uiso 1 1 calc GR
H02F H 0.0583 0.9105 0.2965 0.056 Uiso 1 1 calc GR
H02G H 0.0791 0.8820 0.2457 0.056 Uiso 1 1 calc GR
C02G C 0.07587(8) 0.82664(10) 0.42518(6) 0.0382(3) Uani 1 1 d .
H02H H 0.1173 0.7778 0.4262 0.057 Uiso 1 1 calc GR
H02I H 0.0368 0.8191 0.3924 0.057 Uiso 1 1 calc GR
H02J H 0.0554 0.8085 0.4529 0.057 Uiso 1 1 calc GR
C02H C 0.07253(7) 0.69253(11) 0.29181(6) 0.0387(3) Uani 1 1 d .
H02K H 0.0527 0.6875 0.2546 0.058 Uiso 1 1 calc GR
H02L H 0.0319 0.7096 0.3059 0.058 Uiso 1 1 calc GR
H02M H 0.0952 0.6235 0.3057 0.058 Uiso 1 1 calc GR
B02I B 0.22691(7) 0.31921(9) 0.66620(5) 0.0252(2) Uani 1 1 d .
C02J C 0.47220(7) 0.69977(13) 0.36016(6) 0.0419(3) Uani 1 1 d .
H02N H 0.4499 0.6339 0.3689 0.063 Uiso 1 1 calc GR
H02O H 0.5168 0.7187 0.3882 0.063 Uiso 1 1 calc GR
H02P H 0.4861 0.6875 0.3291 0.063 Uiso 1 1 calc GR
C02K C 0.44569(8) 0.89232(12) 0.33138(6) 0.0424(3) Uani 1 1 d .
H02Q H 0.4467 0.8791 0.2965 0.064 Uiso 1 1 calc GR
H02R H 0.4964 0.9077 0.3534 0.064 Uiso 1 1 calc GR
H02S H 0.4133 0.9542 0.3316 0.064 Uiso 1 1 calc GR
C02L C 0.42992(9) 0.86600(13) 0.57252(6) 0.0474(4) Uani 1 1 d .
H02T H 0.4354 0.9042 0.6046 0.071 Uiso 1 1 calc GR
H02U H 0.4794 0.8523 0.5689 0.071 Uiso 1 1 calc GR
H02V H 0.4043 0.7973 0.5727 0.071 Uiso 1 1 calc GR
C02M C 0.42138(8) 1.04540(13) 0.52816(7) 0.0462(3) Uani 1 1 d .
H02W H 0.3964 1.0836 0.4963 0.069 Uiso 1 1 calc GR
H02X H 0.4742 1.0353 0.5311 0.069 Uiso 1 1 calc GR
H02Y H 0.4172 1.0878 0.5572 0.069 Uiso 1 1 calc GR
C02N C 0.03889(8) 1.01884(13) 0.42901(7) 0.0534(4) Uani 1 1 d .
H02Z H 0.0166 0.9991 0.4556 0.080 Uiso 1 1 calc GR
H H 0.0013 1.0126 0.3955 0.080 Uiso 1 1 calc GR
HA H 0.0570 1.0934 0.4343 0.080 Uiso 1 1 calc GR

loop_
_atom_site_aniso_label
_atom_site_aniso_U_11
_atom_site_aniso_U_22
_atom_site_aniso_U_33
_atom_site_aniso_U_23
_atom_site_aniso_U_13
_atom_site_aniso_U_12
F001 0.0333(3) 0.0248(3) 0.0286(3) -0.0072(2) 0.0097(3) -0.0054(2)
F002 0.0288(3) 0.0325(3) 0.0291(3) -0.0035(2) 0.0054(3) -0.0010(2)
F003 0.0297(3) 0.0250(3) 0.0375(4) -0.0012(2) 0.0076(3) -0.0007(2)
F004 0.0366(3) 0.0268(3) 0.0278(3) -0.0080(2) 0.0046(3) -0.0045(2)
F005 0.0309(3) 0.0268(3) 0.0372(4) 0.0023(3) 0.0068(3) -0.0064(2)
F006 0.0314(3) 0.0401(4) 0.0360(4) -0.0007(3) 0.0135(3) -0.0011(3)
F007 0.0334(3) 0.0253(3) 0.0359(4) -0.0059(3) 0.0085(3) -0.0031(2)
F008 0.0358(3) 0.0270(3) 0.0375(4) -0.0059(3) 0.0005(3) -0.0057(3)
F009 0.0339(3) 0.0495(4) 0.0293(3) 0.0096(3) 0.0098(3) -0.0042(3)
F00A 0.0407(4) 0.0355(4) 0.0390(4) -0.0019(3) 0.0179(3) -0.0087(3)
F00B 0.0416(4) 0.0487(4) 0.0235(3) -0.0056(3) 0.0090(3) 0.0001(3)
F00C 0.0434(4) 0.0385(4) 0.0276(3) -0.0019(3) -0.0014(3) -0.0016(3)
F00D 0.0424(4) 0.0281(3) 0.0414(4) -0.0011(3) 0.0017(3) 0.0072(3)
F00E 0.0583(5) 0.0345(4) 0.0390(4) 0.0033(3) 0.0289(4) 0.0051(3)
F00F 0.0305(3) 0.0438(4) 0.0453(4) -0.0060(3) -0.0025(3) -0.0095(3)
F00G 0.0389(4) 0.0325(4) 0.0541(5) -0.0001(3) 0.0131(4) 0.0088(3)
O00H 0.0289(3) 0.0198(3) 0.0204(3) 0.0007(2) 0.0068(3) 0.0009(2)
F00I 0.0699(6) 0.0389(4) 0.0232(3) -0.0015(3) 0.0124(4) 0.0019(4)
F00J 0.0726(6) 0.0226(3) 0.0361(4) 0.0052(3) 0.0053(4) -0.0026(3)
F00K 0.0664(6) 0.0348(4) 0.0411(4) 0.0017(3) 0.0209(4) -0.0187(4)
F00L 0.0271(3) 0.0542(5) 0.0521(5) 0.0016(4) 0.0020(3) 0.0071(3)
N00M 0.0269(4) 0.0205(4) 0.0216(4) -0.0008(3) 0.0052(3) -0.0004(3)
N00N 0.0272(4) 0.0204(4) 0.0243(4) -0.0002(3) 0.0040(3) -0.0012(3)
N00O 0.0251(4) 0.0228(4) 0.0213(4) 0.0033(3) 0.0029(3) -0.0012(3)
C00P 0.0222(4) 0.0224(4) 0.0210(4) 0.0002(3) 0.0029(4) -0.0012(3)
C00Q 0.0220(4) 0.0227(4) 0.0240(4) -0.0007(3) 0.0059(4) -0.0013(3)
C00R 0.0267(4) 0.0233(4) 0.0258(5) -0.0029(3) 0.0029(4) -0.0004(3)
C00S 0.0230(4) 0.0233(4) 0.0228(4) 0.0036(3) 0.0047(4) 0.0010(3)
C00T 0.0264(4) 0.0264(4) 0.0195(4) 0.0033(3) 0.0048(4) 0.0008(3)
C00U 0.0282(5) 0.0228(4) 0.0287(5) 0.0009(4) 0.0080(4) -0.0023(3)
C00V 0.0231(4) 0.0228(4) 0.0218(4) 0.0001(3) 0.0044(4) 0.0007(3)
C00W 0.0322(5) 0.0217(4) 0.0262(5) -0.0019(3) 0.0084(4) -0.0040(4)
C00X 0.0332(5) 0.0225(4) 0.0265(5) -0.0020(3) 0.0085(4) -0.0021(4)
C00Y 0.0321(5) 0.0236(4) 0.0232(4) -0.0027(3) 0.0052(4) -0.0044(4)
C00Z 0.0245(4) 0.0197(4) 0.0208(4) 0.0021(3) 0.0049(4) -0.0002(3)
C010 0.0315(5) 0.0216(4) 0.0315(5) -0.0035(4) 0.0070(4) -0.0020(4)
C011 0.0250(4) 0.0222(4) 0.0245(5) -0.0017(3) 0.0046(4) -0.0001(3)
C012 0.0246(4) 0.0230(4) 0.0247(5) -0.0024(3) 0.0054(4) -0.0002(3)
C013 0.0281(5) 0.0333(5) 0.0232(5) 0.0017(4) 0.0063(4) 0.0017(4)
C014 0.0333(5) 0.0242(4) 0.0299(5) 0.0004(4) 0.0113(4) -0.0022(4)
C015 0.0315(5) 0.0202(4) 0.0246(5) -0.0028(3) 0.0059(4) -0.0010(3)
C016 0.0265(4) 0.0289(5) 0.0253(5) 0.0023(4) 0.0062(4) -0.0024(4)
C017 0.0250(4) 0.0294(5) 0.0243(5) 0.0041(4) 0.0052(4) 0.0006(4)
C018 0.0335(5) 0.0220(4) 0.0310(5) 0.0034(4) 0.0029(4) -0.0018(4)
C019 0.0270(5) 0.0322(5) 0.0254(5) 0.0074(4) 0.0067(4) 0.0032(4)
C01A 0.0263(4) 0.0266(4) 0.0220(4) 0.0028(3) 0.0035(4) 0.0010(3)
C01B 0.0265(4) 0.0271(5) 0.0268(5) -0.0023(4) 0.0078(4) -0.0038(4)
C01C 0.0237(4) 0.0240(4) 0.0293(5) 0.0022(4) 0.0044(4) -0.0014(3)
C01D 0.0241(4) 0.0346(5) 0.0253(5) 0.0062(4) 0.0056(4) 0.0009(4)
C01E 0.0282(5) 0.0341(5) 0.0216(5) -0.0019(4) 0.0044(4) 0.0031(4)
C01F 0.0323(5) 0.0232(4) 0.0253(5) -0.0022(3) 0.0037(4) -0.0034(4)
C01G 0.0335(5) 0.0243(4) 0.0281(5) 0.0061(4) 0.0039(4) -0.0020(4)
C01H 0.0328(5) 0.0281(5) 0.0236(5) -0.0008(4) 0.0075(4) 0.0019(4)
C01I 0.0276(5) 0.0282(5) 0.0298(5) -0.0029(4) 0.0095(4) -0.0031(4)
C01J 0.0335(5) 0.0315(5) 0.0221(5) 0.0005(4) 0.0024(4) 0.0019(4)
C01K 0.0256(5) 0.0322(5) 0.0299(5) -0.0020(4) 0.0056(4) -0.0027(4)
C01L 0.0345(5) 0.0411(6) 0.0266(5) 0.0055(4) 0.0118(5) 0.0081(4)
C01M 0.0247(5) 0.0342(5) 0.0325(5) 0.0015(4) 0.0044(4) -0.0041(4)
C01N 0.0310(5) 0.0419(6) 0.0292(5) 0.0047(4) 0.0117(5) 0.0049(4)
C01O 0.0376(5) 0.0280(5) 0.0265(5) -0.0027(4) 0.0084(5) -0.0068(4)
C01P 0.0280(5) 0.0218(4) 0.0401(6) -0.0023(4) 0.0087(5) -0.0020(3)
C01Q 0.0288(5) 0.0276(5) 0.0305(5) -0.0024(4) 0.0069(4) -0.0045(4)
C01R 0.0395(6) 0.0246(4) 0.0254(5) -0.0003(4) 0.0038(5) -0.0021(4)
C01S 0.0468(6) 0.0230(4) 0.0311(5) 0.0014(4) 0.0185(5) 0.0003(4)
C01T 0.0555(7) 0.0239(5) 0.0230(5) -0.0002(4) 0.0119(5) -0.0010(4)
C01U 0.0253(5) 0.0361(5) 0.0274(5) -0.0008(4) 0.0013(4) 0.0005(4)
C01V 0.0339(5) 0.0231(4) 0.0269(5) -0.0033(4) 0.0032(4) 0.0013(4)
C01W 0.0269(5) 0.0364(5) 0.0245(5) 0.0049(4) 0.0040(4) 0.0033(4)
C01X 0.0393(6) 0.0248(5) 0.0267(5) -0.0022(4) 0.0003(5) 0.0013(4)
C01Y 0.0241(4) 0.0321(5) 0.0253(5) -0.0011(4) 0.0036(4) -0.0008(4)
C01Z 0.0420(6) 0.0363(6) 0.0237(5) 0.0006(4) 0.0085(5) 0.0070(5)
C020 0.0267(5) 0.0376(6) 0.0332(6) -0.0030(4) 0.0054(5) -0.0072(4)
C021 0.0310(5) 0.0302(5) 0.0373(6) 0.0002(4) 0.0133(5) 0.0029(4)
C022 0.0364(5) 0.0349(5) 0.0273(5) -0.0052(4) 0.0094(5) 0.0015(4)
C023 0.0438(6) 0.0282(5) 0.0258(5) -0.0040(4) 0.0050(5) 0.0025(4)
C024 0.0494(7) 0.0263(5) 0.0316(5) -0.0047(4) 0.0148(5) 0.0000(4)
C025 0.0378(6) 0.0272(5) 0.0379(6) -0.0047(4) 0.0137(5) -0.0014(4)
C026 0.0508(7) 0.0283(5) 0.0255(5) -0.0005(4) 0.0095(5) -0.0122(5)
C027 0.0542(7) 0.0216(5) 0.0253(5) 0.0005(4) 0.0027(5) -0.0040(4)
C028 0.0324(5) 0.0368(6) 0.0293(5) -0.0059(4) -0.0002(5) 0.0039(4)
C029 0.0285(5) 0.0290(5) 0.0372(6) -0.0098(4) 0.0094(5) -0.0020(4)
C02A 0.0254(5) 0.0399(6) 0.0392(6) -0.0004(5) 0.0062(5) -0.0048(4)
C02B 0.0247(5) 0.0415(6) 0.0296(5) 0.0090(4) 0.0052(4) 0.0017(4)
C02C 0.0245(5) 0.0421(6) 0.0359(6) 0.0016(5) 0.0074(5) 0.0023(4)
C02D 0.0258(5) 0.0419(6) 0.0368(6) 0.0099(5) 0.0103(5) 0.0016(4)
C02E 0.0277(5) 0.0294(5) 0.0344(6) -0.0047(4) 0.0049(4) -0.0028(4)
C02F 0.0293(5) 0.0338(6) 0.0473(7) 0.0022(5) 0.0085(5) 0.0043(4)
C02G 0.0367(6) 0.0341(6) 0.0417(7) -0.0065(5) 0.0086(5) -0.0094(5)
C02H 0.0307(5) 0.0368(6) 0.0464(7) -0.0027(5) 0.0087(5) -0.0054(4)
B02I 0.0264(5) 0.0233(5) 0.0246(5) -0.0026(4) 0.0060(4) -0.0032(4)
C02J 0.0287(5) 0.0521(7) 0.0430(7) 0.0133(6) 0.0079(5) 0.0081(5)
C02K 0.0347(6) 0.0472(7) 0.0408(7) 0.0120(5) 0.0047(5) -0.0062(5)
C02L 0.0439(7) 0.0451(7) 0.0431(7) 0.0010(6) -0.0019(6) 0.0116(6)
C02M 0.0349(6) 0.0476(7) 0.0538(9) 0.0022(6) 0.0102(6) -0.0004(5)
C02N 0.0377(7) 0.0485(8) 0.0604(10) -0.0187(7) -0.0050(7) 0.0106(6)

loop_
_atom_type_symbol
_atom_type_description
_atom_type_scat_dispersion_real
_atom_type_scat_dispersion_imag
_atom_type_scat_source
C C 0.0030 0.0020 'International Tables Vol C Tables 4.2.6.8 and 6.1.1.4'
H H 0.0000 0.0000 'International Tables Vol C Tables 4.2.6.8 and 6.1.1.4'
B B 0.0010 0.0010 'International Tables Vol C Tables 4.2.6.8 and 6.1.1.4'
F F 0.0170 0.0100 'International Tables Vol C Tables 4.2.6.8 and 6.1.1.4'
N N 0.0060 0.0030 'International Tables Vol C Tables 4.2.6.8 and 6.1.1.4'
O O 0.0110 0.0060 'International Tables Vol C Tables 4.2.6.8 and 6.1.1.4'

loop_
_geom_angle_atom_site_label_1
_geom_angle_atom_site_label_2
_geom_angle_atom_site_label_3
_geom_angle
N00M O00H C00Z 109.59(8)
C00P N00M O00H 109.95(9)
C00P N00N C015 125.49(9)
C00P N00N C018 108.72(10)
C018 N00N C015 125.65(9)
C00P N00O C00T 128.89(9)
C00P N00O C01G 107.88(9)
C01G N00O C00T 122.30(9)
N00M C00P N00N 119.17(10)
N00M C00P N00O 133.08(10)
N00O C00P N00N 107.70(9)
C00U C00Q C00Z 118.37(10)
C01H C00Q C00U 119.01(10)
C01H C00Q C00Z 122.61(9)
F004 C00R C011 118.70(10)
F004 C00R C01E 115.87(10)
C01E C00R C011 125.42(10)
C013 C00S C00Z 121.57(9)
C01K C00S C00Z 119.43(10)
C01K C00S C013 118.69(10)
C019 C00T N00O 118.41(9)
C019 C00T C01A 124.42(10)
C01A C00T N00O 117.13(10)
C00Q C00U H00U 119.8
C01P C00U C00Q 120.36(11)
C01P C00U H00U 119.8
C016 C00V C00Z 118.72(9)
C017 C00V C00Z 122.23(9)
C017 C00V C016 118.81(10)
C00X C00W B02I 119.23(10)
C014 C00W C00X 113.47(11)
C014 C00W B02I 126.64(10)
F002 C00X C00W 119.22(10)
F002 C00X C01R 116.11(10)
C01R C00X C00W 124.66(12)
C01F C00Y C01O 113.60(10)
C01F C00Y B02I 126.61(10)
C01O C00Y B02I 119.28(10)
O00H C00Z C00Q 102.92(8)
O00H C00Z C00S 106.70(8)
O00H C00Z C00V 107.70(8)
C00S C00Z C00Q 112.60(8)
C00S C00Z C00V 116.57(9)
C00V C00Z C00Q 109.28(8)
C015 C010 C02E 122.61(11)
C025 C010 C015 116.30(11)
C025 C010 C02E 121.02(11)
C00R C011 B02I 118.91(9)
C012 C011 C00R 113.08(10)
C012 C011 B02I 127.47(10)
F001 C012 C011 121.09(10)
F001 C012 C01C 115.16(9)
C01C C012 C011 123.75(10)
C00S C013 H013 119.9
C01N C013 C00S 120.16(11)
C01N C013 H013 119.9
F006 C014 C00W 121.58(11)
F006 C014 C01S 114.77(11)
C00W C014 C01S 123.65(11)
C010 C015 N00N 117.41(10)
C01V C015 N00N 118.40(11)
C01V C015 C010 124.17(11)
C00V C016 H016 119.7
C01M C016 C00V 120.66(10)
C01M C016 H016 119.7
C00V C017 H017 119.8
C00V C017 C01W 120.34(10)
C01W C017 H017 119.8
N00N C018 H018 126.3
C01G C018 N00N 107.49(10)
C01G C018 H018 126.3
C00T C019 C01L 116.61(11)
C00T C019 C02B 122.61(11)
C01L C019 C02B 120.77(11)
C00T C01A C01Y 121.84(10)
C01J C01A C00T 116.26(11)
C01J C01A C01Y 121.90(10)
C01I C01B B02I 118.93(9)
C01Q C01B C01I 113.16(10)
C01Q C01B B02I 127.68(10)
F005 C01C C012 120.30(10)
F005 C01C C01D 119.59(10)
C01D C01C C012 120.11(10)
F009 C01D C01C 120.81(10)
F009 C01D C01E 120.47(11)
C01C C01D C01E 118.72(11)
F00B C01E C00R 121.00(10)
F00B C01E C01D 120.08(11)
C00R C01E C01D 118.90(11)
F003 C01F C00Y 121.45(10)
F003 C01F C01X 115.04(11)
C00Y C01F C01X 123.50(11)
N00O C01G H01G 125.9
C018 C01G N00O 108.21(10)
C018 C01G H01G 125.9
C00Q C01H H01H 119.9
C00Q C01H C022 120.30(10)
C022 C01H H01H 119.9
F007 C01I C01B 119.28(10)
F007 C01I C021 115.65(10)
C021 C01I C01B 125.06(10)
C01A C01J H01J 119.5
C01Z C01J C01A 120.95(11)
C01Z C01J H01J 119.5
C00S C01K H01K 119.7
C02A C01K C00S 120.64(12)
C02A C01K H01K 119.7
C019 C01L H01L 119.6
C01Z C01L C019 120.86(12)
C01Z C01L H01L 119.6
C016 C01M H01M 119.9
C016 C01M C01U 120.28(11)
C01U C01M H01M 119.9
C013 C01N H01N 119.9
C02D C01N C013 120.29(12)
C02D C01N H01N 119.9
F00A C01O C00Y 118.87(10)
F00A C01O C026 116.37(11)
C026 C01O C00Y 124.76(12)
C00U C01P H01P 119.7
C029 C01P C00U 120.52(10)
C029 C01P H01P 119.7
F008 C01Q C01B 121.03(10)
F008 C01Q C020 115.25(10)
C01B C01Q C020 123.70(11)
F00C C01R C00X 120.59(12)
F00C C01R C01T 120.40(11)
C01T C01R C00X 119.00(11)
F00E C01S C014 120.42(12)
F00E C01S C01T 119.23(11)
C01T C01S C014 120.35(12)
F00I C01T C01R 121.40(12)
F00I C01T C01S 119.73(13)
C01S C01T C01R 118.87(11)
C01M C01U H01U 120.3
C01W C01U C01M 119.46(10)
C01W C01U H01U 120.3
C015 C01V C028 122.64(11)
C023 C01V C015 116.55(12)
C023 C01V C028 120.81(11)
C017 C01W H01W 119.8
C01U C01W C017 120.44(11)
C01U C01W H01W 119.8
F00D C01X C01F 120.68(12)
F00D C01X C027 119.37(11)
C027 C01X C01F 119.95(12)
C01A C01Y H01Y 107.1
C01A C01Y C02F 111.51(10)
C01A C01Y C02H 113.10(10)
C02F C01Y H01Y 107.1
C02H C01Y H01Y 107.1
C02H C01Y C02F 110.61(10)
C01J C01Z H01Z 119.6
C01L C01Z C01J 120.78(11)
C01L C01Z H01Z 119.6
F00F C020 C01Q 120.52(11)
F00F C020 C02C 119.32(11)
C02C C020 C01Q 120.16(10)
F00G C021 C01I 120.70(11)
F00G C021 C02C 120.04(11)
C01I C021 C02C 119.25(11)
C01H C022 H022 119.8
C029 C022 C01H 120.43(12)
C029 C022 H022 119.8
C01V C023 H023 119.5
C024 C023 C01V 121.04(11)
C024 C023 H023 119.5
C023 C024 H024 119.6
C023 C024 C025 120.71(12)
C025 C024 H024 119.6
C010 C025 H025 119.4
C024 C025 C010 121.20(12)
C024 C025 H025 119.4
F00K C026 C01O 120.94(13)
F00K C026 C027 120.18(11)
C027 C026 C01O 118.88(12)
F00J C027 C01X 120.09(13)
F00J C027 C026 120.64(12)
C01X C027 C026 119.27(11)
C01V C028 H028 107.6
C01V C028 C02L 112.15(13)
C01V C028 C02M 110.94(10)
C02L C028 H028 107.6
C02L C028 C02M 110.65(11)
C02M C028 H028 107.6
C01P C029 C022 119.36(11)
C01P C029 H029 120.3
C022 C029 H029 120.3
C01K C02A H02A 119.8
C02D C02A C01K 120.34(11)
C02D C02A H02A 119.8
C019 C02B H02B 107.9
C019 C02B C02J 112.06(11)
C019 C02B C02K 110.77(10)
C02J C02B H02B 107.9
C02K C02B H02B 107.9
C02K C02B C02J 110.29(11)
F00L C02C C020 120.62(11)
F00L C02C C021 120.75(12)
C020 C02C C021 118.63(11)
C01N C02D H02D 120.1
C02A C02D C01N 119.85(12)
C02A C02D H02D 120.1
C010 C02E H02E 108.2
C010 C02E C02G 109.97(10)
C010 C02E C02N 113.14(11)
C02G C02E H02E 108.2
C02G C02E C02N 109.05(11)
C02N C02E H02E 108.2
C01Y C02F H02C 109.5
C01Y C02F H02F 109.5
C01Y C02F H02G 109.5
H02C C02F H02F 109.5
H02C C02F H02G 109.5
H02F C02F H02G 109.5
C02E C02G H02H 109.5
C02E C02G H02I 109.5
C02E C02G H02J 109.5
H02H C02G H02I 109.5
H02H C02G H02J 109.5
H02I C02G H02J 109.5
C01Y C02H H02K 109.5
C01Y C02H H02L 109.5
C01Y C02H H02M 109.5
H02K C02H H02L 109.5
H02K C02H H02M 109.5
H02L C02H H02M 109.5
C00W B02I C01B 112.38(10)
C00Y B02I C00W 101.07(8)
C00Y B02I C01B 114.87(8)
C011 B02I C00W 115.03(8)
C011 B02I C00Y 112.83(9)
C011 B02I C01B 101.27(8)
C02B C02J H02N 109.5
C02B C02J H02O 109.5
C02B C02J H02P 109.5
H02N C02J H02O 109.5
H02N C02J H02P 109.5
H02O C02J H02P 109.5
C02B C02K H02Q 109.5
C02B C02K H02R 109.5
C02B C02K H02S 109.5
H02Q C02K H02R 109.5
H02Q C02K H02S 109.5
H02R C02K H02S 109.5
C028 C02L H02T 109.5
C028 C02L H02U 109.5
C028 C02L H02V 109.5
H02T C02L H02U 109.5
H02T C02L H02V 109.5
H02U C02L H02V 109.5
C028 C02M H02W 109.5
C028 C02M H02X 109.5
C028 C02M H02Y 109.5
H02W C02M H02X 109.5
H02W C02M H02Y 109.5
H02X C02M H02Y 109.5
C02E C02N H02Z 109.5
C02E C02N H 109.5
C02E C02N HA 109.5
H02Z C02N H 109.5
H02Z C02N HA 109.5
H C02N HA 109.5

loop_
_geom_bond_atom_site_label_1
_geom_bond_atom_site_label_2
_geom_bond_distance
F001 C012 1.3475(12)
F002 C00X 1.3480(15)
F003 C01F 1.3489(14)
F004 C00R 1.3565(12)
F005 C01C 1.3441(12)
F006 C014 1.3534(14)
F007 C01I 1.3530(13)
F008 C01Q 1.3484(13)
F009 C01D 1.3399(14)
F00A C01O 1.3486(16)
F00B C01E 1.3425(13)
F00C C01R 1.3431(15)
F00D C01X 1.3450(16)
F00E C01S 1.3467(16)
F00F C020 1.3412(13)
F00G C021 1.3417(14)
O00H N00M 1.3615(11)
O00H C00Z 1.4973(12)
F00I C01T 1.3426(14)
F00J C027 1.3391(13)
F00K C026 1.3393(15)
F00L C02C 1.3382(14)
N00M C00P 1.3391(13)
N00N C00P 1.3645(13)
N00N C015 1.4470(16)
N00N C018 1.3706(14)
N00O C00P 1.3612(14)
N00O C00T 1.4574(14)
N00O C01G 1.3806(13)
C00Q C00U 1.3955(14)
C00Q C00Z 1.5271(15)
C00Q C01H 1.3922(15)
C00R C011 1.3936(16)
C00R C01E 1.3775(18)
C00S C00Z 1.5257(15)
C00S C013 1.3997(16)
C00S C01K 1.3949(15)
C00T C019 1.3925(16)
C00T C01A 1.4043(15)
C00U H00U 0.9500
C00U C01P 1.3896(16)
C00V C00Z 1.5262(14)
C00V C016 1.3981(15)
C00V C017 1.3901(15)
C00W C00X 1.3967(16)
C00W C014 1.3863(18)
C00W B02I 1.6558(17)
C00X C01R 1.3872(16)
C00Y C01F 1.3912(17)
C00Y C01O 1.3957(16)
C00Y B02I 1.6540(16)
C010 C015 1.4033(17)
C010 C025 1.3929(19)
C010 C02E 1.5248(17)
C011 C012 1.3908(14)
C011 B02I 1.6504(18)
C012 C01C 1.3890(16)
C013 H013 0.9500
C013 C01N 1.3912(17)
C014 C01S 1.3875(17)
C015 C01V 1.4003(15)
C016 H016 0.9500
C016 C01M 1.3874(15)
C017 H017 0.9500
C017 C01W 1.3952(15)
C018 H018 0.9500
C018 C01G 1.3575(18)
C019 C01L 1.3990(18)
C019 C02B 1.5206(16)
C01A C01J 1.3992(16)
C01A C01Y 1.5177(17)
C01B C01I 1.3945(15)
C01B C01Q 1.3910(15)
C01B B02I 1.6592(17)
C01C C01D 1.3803(17)
C01D C01E 1.3827(16)
C01F C01X 1.3931(15)
C01G H01G 0.9500
C01H H01H 0.9500
C01H C022 1.3926(16)
C01I C021 1.3785(16)
C01J H01J 0.9500
C01J C01Z 1.3864(19)
C01K H01K 0.9500
C01K C02A 1.3891(17)
C01L H01L 0.9500
C01L C01Z 1.3860(18)
C01M H01M 0.9500
C01M C01U 1.3874(17)
C01N H01N 0.9500
C01N C02D 1.3888(18)
C01O C026 1.3852(16)
C01P H01P 0.9500
C01P C029 1.3849(19)
C01Q C020 1.3920(17)
C01R C01T 1.378(2)
C01S C01T 1.374(2)
C01U H01U 0.9500
C01U C01W 1.3864(17)
C01V C023 1.3945(18)
C01V C028 1.5193(18)
C01W H01W 0.9500
C01X C027 1.376(2)
C01Y H01Y 1.0000
C01Y C02F 1.5308(17)
C01Y C02H 1.5298(17)
C01Z H01Z 0.9500
C020 C02C 1.3764(18)
C021 C02C 1.3822(18)
C022 H022 0.9500
C022 C029 1.3887(17)
C023 H023 0.9500
C023 C024 1.381(2)
C024 H024 0.9500
C024 C025 1.3865(19)
C025 H025 0.9500
C026 C027 1.380(2)
C028 H028 1.0000
C028 C02L 1.5271(19)
C028 C02M 1.536(2)
C029 H029 0.9500
C02A H02A 0.9500
C02A C02D 1.376(2)
C02B H02B 1.0000
C02B C02J 1.5337(18)
C02B C02K 1.5330(18)
C02D H02D 0.9500
C02E H02E 1.0000
C02E C02G 1.5307(17)
C02E C02N 1.5311(19)
C02F H02C 0.9800
C02F H02F 0.9800
C02F H02G 0.9800
C02G H02H 0.9800
C02G H02I 0.9800
C02G H02J 0.9800
C02H H02K 0.9800
C02H H02L 0.9800
C02H H02M 0.9800
C02J H02N 0.9800
C02J H02O 0.9800
C02J H02P 0.9800
C02K H02Q 0.9800
C02K H02R 0.9800
C02K H02S 0.9800
C02L H02T 0.9800
C02L H02U 0.9800
C02L H02V 0.9800
C02M H02W 0.9800
C02M H02X 0.9800
C02M H02Y 0.9800
C02N H02Z 0.9800
C02N H 0.9800
C02N HA 0.9800
